data_1549264
loop_
_publ_author_name
'Mon, Marta'
'Bruno, Rosaria'
'Ferrando-Soria, Jes\'us'
'Bartella, Lucia'
'Di Donna, Leonardo'
'Talia, Marianna'
'Lappano, Rosamaria'
'Maggiolini, Marcello'
'Armentano, Donatella'
'Pardo, Emilio'

_publ_section_title
;
 Crystallographic snapshots of host--guest interactions in
 drugs@metal--organic frameworks: towards mimicking molecular recognition
 processes
;
_journal_issue 4
_journal_name_full 'Materials Horizons'
_journal_page_first 683
_journal_paper_doi 10.1039/C8MH00302E
_journal_volume 5
_journal_year 2018
_chemical_formula_sum 'C42 H83 Ca Cu6 N9 O54'
_chemical_formula_weight 1999.49
_space_group_crystal_system hexagonal
_space_group_IT_number 173
_space_group_name_Hall 'P 6c'
_space_group_name_H-M_alt 'P 63'
_symmetry_space_group_name_Hall 'P 6c'
_symmetry_space_group_name_H-M 'P 63'
_atom_sites_solution_hydrogens geom
_audit_creation_method SHELXL-2013
_audit_update_record
;
2018-02-14 deposited with the CCDC.
2018-04-19 downloaded from the CCDC.
;
_cell_angle_alpha 90
_cell_angle_beta 90
_cell_angle_gamma 120
_cell_formula_units_Z 2
_cell_length_a 17.9607(11)
_cell_length_b 17.9607(11)
_cell_length_c 12.6765(8)
_cell_measurement_reflns_used 9913
_cell_measurement_temperature 90(2)
_cell_measurement_theta_max 27.05
_cell_measurement_theta_min 2.25
_cell_volume 3541.4(4)
_computing_cell_refinement 'Bruker APEX'
_computing_data_collection 'Bruker APEX'
_computing_data_reduction 'Bruker SAINT'
_computing_molecular_graphics 'Bruker SHELXTL'
_computing_publication_material 'Bruker SHELXTL'
_computing_structure_refinement 'SHELXL-2013 (Sheldrick, 2013)'
_computing_structure_solution 'SHELXS-2013 (Sheldrick, 2013)'
_diffrn_ambient_temperature 90(2)
_diffrn_measured_fraction_theta_full 0.999
_diffrn_measured_fraction_theta_max 0.999
_diffrn_measurement_device_type 'CCD area detector'
_diffrn_measurement_method 'phi and omega scans'
_diffrn_radiation_type MoK\a
_diffrn_radiation_wavelength 0.71073
_diffrn_reflns_av_R_equivalents 0.0421
_diffrn_reflns_av_unetI/netI 0.0271
_diffrn_reflns_Laue_measured_fraction_full 0.999
_diffrn_reflns_Laue_measured_fraction_max 0.999
_diffrn_reflns_limit_h_max 23
_diffrn_reflns_limit_h_min -22
_diffrn_reflns_limit_k_max 22
_diffrn_reflns_limit_k_min -23
_diffrn_reflns_limit_l_max 16
_diffrn_reflns_limit_l_min -16
_diffrn_reflns_number 46482
_diffrn_reflns_point_group_measured_fraction_full 0.999
_diffrn_reflns_point_group_measured_fraction_max 0.998
_diffrn_reflns_theta_full 25.242
_diffrn_reflns_theta_max 27.283
_diffrn_reflns_theta_min 1.309
_diffrn_source 'fine-focus sealed tube'
_exptl_absorpt_coefficient_mu 1.967
_exptl_absorpt_correction_T_max 0.765
_exptl_absorpt_correction_T_min 0.621
_exptl_absorpt_correction_type multi-scan
_exptl_absorpt_process_details sadabs
_exptl_crystal_colour green
_exptl_crystal_density_diffrn 1.875
_exptl_crystal_description hexagonal-prisms
_exptl_crystal_F_000 2048
_exptl_crystal_recrystallization_method 'slow diffusion'
_exptl_crystal_size_max 0.20
_exptl_crystal_size_mid 0.16
_exptl_crystal_size_min 0.14
_refine_diff_density_max 1.318
_refine_diff_density_min -1.013
_refine_diff_density_rms 0.238
_refine_ls_abs_structure_details
;
 Flack x determined using 1946 quotients [(I+)-(I-)]/[(I+)+(I-)]
 (Parsons and Flack (2004), Acta Cryst. A60, s61).
;
_refine_ls_abs_structure_Flack 0.060(13)
_refine_ls_extinction_method none
_refine_ls_goodness_of_fit_ref 0.891
_refine_ls_hydrogen_treatment constr
_refine_ls_matrix_type full
_refine_ls_number_parameters 355
_refine_ls_number_reflns 5314
_refine_ls_number_restraints 239
_refine_ls_restrained_S_all 0.909
_refine_ls_R_factor_all 0.0578
_refine_ls_R_factor_gt 0.0462
_refine_ls_shift/su_max 0.017
_refine_ls_shift/su_mean 0.002
_refine_ls_structure_factor_coef Fsqd
_refine_ls_weighting_details 'w=1/[\s^2^(Fo^2^)+(0.1222P)^2^+5.7840P] where P=(Fo^2^+2Fc^2^)/3'
_refine_ls_weighting_scheme calc
_refine_ls_wR_factor_gt 0.1379
_refine_ls_wR_factor_ref 0.1531
_reflns_Friedel_coverage 0.912
_reflns_Friedel_fraction_full 1.000
_reflns_Friedel_fraction_max 0.998
_reflns_number_gt 4514
_reflns_number_total 5314
_reflns_threshold_expression 'I > 2\s(I)'
_cod_data_source_file c8mh00302e2.cif
_cod_data_source_block SER_C_0m
_cod_depositor_comments 'Adding full bibliography for 1549262--1549266.cif.'
_cod_original_cell_volume 3541.4(5)
_cod_database_code 1549264
_shelx_space_group_comment
;
The symmetry employed for this shelxl refinement is uniquely defined
by the following loop, which should always be used as a source of
symmetry information in preference to the above space-group names.
They are only intended as comments.
;
_shelxl_version_number 2013-4

loop_
_space_group_symop_operation_xyz
'x, y, z'
'-y, x-y, z'
'-x+y, -x, z'
'-x, -y, z+1/2'
'y, -x+y, z+1/2'
'x-y, x, z+1/2'

loop_
_atom_site_label
_atom_site_type_symbol
_atom_site_fract_x
_atom_site_fract_y
_atom_site_fract_z
_atom_site_U_iso_or_equiv
_atom_site_adp_type
_atom_site_occupancy
_atom_site_site_symmetry_order
_atom_site_calc_flag
_atom_site_refinement_flags_posn
_atom_site_refinement_flags_adp
_atom_site_refinement_flags_occupancy
Ca1 Ca 0.3333 0.6667 0.9538(3) 0.0117(3) Uani 1 3 d S T P
Cu1 Cu 0.44760(5) 0.86155(5) 0.82146(10) 0.0207(3) Uani 1 1 d . . .
Cu2 Cu 0.44158(5) 0.86228(5) 1.08373(11) 0.0217(3) Uani 1 1 d . . .
O1H O 0.4638(2) 0.8203(2) 0.9544(5) 0.0173(7) Uani 1 1 d . . .
N1 N 0.4108(4) 0.9020(4) 0.7033(6) 0.0246(14) Uani 1 1 d . . .
N2 N 0.3994(5) 0.9019(4) 1.1977(6) 0.0276(15) Uani 1 1 d . . .
O1 O 0.5558(3) 0.9791(3) 0.8100(5) 0.0284(13) Uani 1 1 d . . .
O2 O 0.5093(5) 0.7978(4) 0.7241(6) 0.0426(18) Uani 1 1 d . . .
O3 O 0.3256(3) 0.7619(3) 0.8148(5) 0.0224(11) Uani 1 1 d . . .
O4 O 0.5006(4) 0.7977(4) 1.1871(6) 0.0376(16) Uani 1 1 d . . .
O5 O 0.5493(3) 0.9794(3) 1.0976(5) 0.0255(12) Uani 1 1 d . . .
O6 O 0.3226(3) 0.7607(3) 1.0901(5) 0.0235(11) Uani 1 1 d . . .
C1 C 0.4865(6) 0.7191(5) 0.7388(8) 0.032(2) Uani 1 1 d . . .
C2 C 0.3226(5) 0.8450(6) 0.6657(8) 0.034(2) Uani 1 1 d . . .
H2A H 0.2894 0.8760 0.6675 0.040 Uiso 1 1 calc R U .
C3 C 0.5390(5) 1.0224(5) 1.1704(7) 0.0217(15) Uani 1 1 d . . .
C4 C 0.4535(5) 0.9800(5) 1.2328(7) 0.0246(16) Uani 1 1 d . . .
C5 C 0.2748(5) 0.7613(5) 1.1653(7) 0.0275(18) Uani 1 1 d . . .
C6 C 0.3125(7) 0.8431(6) 1.2373(10) 0.051(3) Uani 1 1 d . . .
H6A H 0.3152 0.8272 1.3122 0.061 Uiso 1 1 calc R U .
C1H C 0.3219(8) 0.8112(8) 0.5495(9) 0.078(4) Uani 1 1 d D U .
H1HA H 0.2615 0.7705 0.5299 0.093 Uiso 1 1 calc R U .
H1HB H 0.3434 0.8608 0.5007 0.093 Uiso 1 1 calc R U .
O2H O 0.3704(13) 0.7702(13) 0.5327(16) 0.172(7) Uani 1 1 d D U .
H2HC H 0.3373 0.7167 0.5310 0.257 Uiso 1 1 calc R U .
C2H C 0.2533(8) 0.8838(8) 1.2282(16) 0.103(6) Uani 1 1 d D U .
H2HA H 0.1957 0.8424 1.2563 0.123 Uiso 1 1 calc R U .
H2HB H 0.2774 0.9360 1.2727 0.123 Uiso 1 1 calc R U .
O3H O 0.2440(11) 0.9065(12) 1.1213(17) 0.170(7) Uani 1 1 d D U .
H3HA H 0.2682 0.9602 1.1159 0.255 Uiso 1 1 calc R U .
O1W O 0.3278(9) 0.9893(8) 1.4600(14) 0.062(4) Uani 0.5 1 d . . P
O2W O 0.3603(12) 1.4776(18) 0.4015(15) 0.230(11) Uani 1 1 d . U .
O3W O 0.3723(8) 1.1783(13) 1.452(2) 0.171(6) Uani 1 1 d . U .
O4W O 0.4375(12) 1.3811(12) 0.4457(18) 0.174(7) Uani 1 1 d . U .
O5W O 0.2863(17) 1.3719(17) 0.579(2) 0.096(7) Uani 0.5 1 d . U P
O5WA O 0.247(2) 1.327(2) 0.644(2) 0.130(11) Uani 0.5 1 d . U P
C1C C 0.164(3) 1.071(3) 1.544(6) 0.76(5) Uani 0.6667 1 d D U P
C2C C 0.136(4) 1.136(4) 1.513(5) 0.73(5) Uani 0.6667 1 d D U P
H2CB H 0.0761 1.0915 1.4940 0.880 Uiso 0.6667 1 calc R U P
C3C C 0.122(3) 1.113(4) 1.695(5) 0.75(5) Uani 0.6667 1 d D U P
C4C C 0.155(3) 1.057(3) 1.655(6) 0.77(5) Uani 0.6667 1 d D U P
C5C C 0.155(4) 1.180(4) 1.405(4) 0.69(4) Uani 0.6667 1 d D U P
H5CA H 0.1049 1.1455 1.3580 0.824 Uiso 0.6667 1 calc R U P
C6C C 0.167(6) 1.269(4) 1.413(7) 0.68(4) Uani 0.6667 1 d D U P
H6CA H 0.2287 1.3116 1.4237 0.820 Uiso 0.6667 1 calc R U P
H6CB H 0.1484 1.2837 1.3463 0.820 Uiso 0.6667 1 calc R U P
O3' O 0.108(5) 1.115(5) 1.792(5) 0.62(5) Uani 0.6667 1 d D U P
O1C O 0.190(5) 1.041(4) 1.463(7) 0.76(7) Uani 0.6667 1 d D U P
H1CA H 0.2165 1.0801 1.4190 1.137 Uiso 0.6667 1 calc R U P
O2C O 0.118(3) 1.274(2) 1.498(4) 0.35(3) Uani 0.6667 1 d D U P
H2CA H 0.1120 1.2375 1.5442 0.529 Uiso 0.6667 1 calc R U P
O3C O 0.113(4) 1.155(4) 1.613(5) 0.75(5) Uani 0.6667 1 d D U P
O4C O 0.173(6) 1.006(6) 1.712(8) 0.82(7) Uani 0.6667 1 d D U P
H4CA H 0.1328 0.9549 1.7053 1.229 Uiso 0.6667 1 calc R U P
O5C O 0.230(6) 1.189(6) 1.357(6) 0.69(7) Uani 0.6667 1 d D U P
H5CB H 0.2216 1.1811 1.2920 1.037 Uiso 0.6667 1 calc R U P

loop_
_atom_site_aniso_label
_atom_site_aniso_U_11
_atom_site_aniso_U_22
_atom_site_aniso_U_33
_atom_site_aniso_U_23
_atom_site_aniso_U_13
_atom_site_aniso_U_12
Ca1 0.0101(4) 0.0101(4) 0.0148(7) 0.000 0.000 0.0051(2)
Cu1 0.0206(4) 0.0123(4) 0.0232(6) 0.0054(4) -0.0002(4) 0.0037(3)
Cu2 0.0191(4) 0.0142(4) 0.0258(6) -0.0072(4) 0.0011(4) 0.0037(3)
O1H 0.0186(17) 0.0122(15) 0.0202(16) 0.001(2) -0.002(3) 0.0070(14)
N1 0.023(3) 0.013(3) 0.027(3) 0.003(2) -0.007(3) 0.000(3)
N2 0.020(3) 0.016(3) 0.038(4) -0.012(3) 0.002(3) 0.002(3)
O1 0.027(3) 0.016(2) 0.035(4) 0.010(2) -0.005(3) 0.005(2)
O2 0.053(4) 0.024(3) 0.054(4) 0.013(3) 0.030(3) 0.021(3)
O3 0.020(2) 0.019(2) 0.026(3) 0.008(3) -0.004(2) 0.0080(18)
O4 0.045(4) 0.022(3) 0.048(4) -0.007(3) -0.020(3) 0.018(3)
O5 0.025(3) 0.018(2) 0.027(3) -0.008(2) 0.004(2) 0.005(2)
O6 0.015(2) 0.015(2) 0.033(3) -0.005(3) 0.001(3) 0.0026(18)
C1 0.035(5) 0.020(4) 0.045(6) 0.002(4) 0.003(4) 0.017(4)
C2 0.027(4) 0.025(4) 0.035(5) 0.009(3) -0.015(3) 0.003(3)
C3 0.023(4) 0.018(3) 0.022(4) -0.005(3) -0.003(3) 0.009(3)
C4 0.027(4) 0.016(3) 0.028(4) -0.001(3) 0.003(3) 0.009(3)
C5 0.030(4) 0.021(4) 0.028(4) -0.012(3) 0.002(3) 0.010(3)
C6 0.037(5) 0.030(5) 0.061(7) -0.020(5) 0.019(5) -0.003(4)
C1H 0.064(7) 0.065(7) 0.045(6) 0.002(5) 0.007(5) -0.011(5)
O2H 0.169(14) 0.174(15) 0.191(15) -0.080(13) -0.019(12) 0.101(13)
C2H 0.037(6) 0.042(6) 0.216(16) -0.055(9) 0.029(8) 0.009(5)
O3H 0.129(12) 0.152(14) 0.274(18) -0.026(12) -0.015(12) 0.104(12)
O1W 0.078(8) 0.046(6) 0.027(6) 0.017(7) -0.008(8) 0.004(6)
O2W 0.139(14) 0.34(3) 0.135(13) -0.015(17) 0.052(11) 0.067(18)
O3W 0.098(8) 0.250(17) 0.188(13) -0.064(18) -0.029(13) 0.104(11)
O4W 0.210(16) 0.197(16) 0.141(12) 0.083(15) 0.078(15) 0.122(14)
O5W 0.117(17) 0.099(17) 0.096(16) -0.025(14) 0.004(15) 0.073(15)
O5WA 0.18(3) 0.13(2) 0.12(2) -0.020(18) -0.06(2) 0.11(2)
C1C 0.79(6) 0.69(6) 0.75(6) 0.02(5) 0.06(5) 0.33(5)
C2C 0.74(5) 0.71(5) 0.73(5) 0.02(4) 0.02(4) 0.35(4)
C3C 0.78(6) 0.74(6) 0.75(6) 0.03(5) 0.00(5) 0.39(5)
C4C 0.81(6) 0.73(6) 0.75(6) 0.03(5) 0.02(5) 0.36(5)
C5C 0.69(4) 0.68(4) 0.69(5) -0.01(2) 0.00(2) 0.34(3)
C6C 0.69(5) 0.68(5) 0.69(5) -0.01(2) -0.01(2) 0.34(3)
O3' 0.71(10) 0.75(10) 0.66(10) 0.07(9) -0.04(9) 0.57(7)
O1C 0.86(11) 0.45(9) 0.77(11) -0.02(10) 0.28(10) 0.19(9)
O2C 0.38(5) 0.26(4) 0.50(8) -0.22(4) -0.24(5) 0.21(4)
O3C 0.76(5) 0.74(5) 0.75(5) 0.00(3) 0.00(3) 0.38(3)
O4C 0.86(8) 0.77(8) 0.79(8) 0.00(5) -0.01(5) 0.38(5)
O5C 0.74(10) 0.71(10) 0.64(11) -0.15(9) 0.04(9) 0.38(8)

loop_
_atom_type_symbol
_atom_type_description
_atom_type_scat_dispersion_real
_atom_type_scat_dispersion_imag
_atom_type_scat_source
C C 0.0033 0.0016 'International Tables Vol C Tables 4.2.6.8 and 6.1.1.4'
H H 0.0000 0.0000 'International Tables Vol C Tables 4.2.6.8 and 6.1.1.4'
N N 0.0061 0.0033 'International Tables Vol C Tables 4.2.6.8 and 6.1.1.4'
O O 0.0106 0.0060 'International Tables Vol C Tables 4.2.6.8 and 6.1.1.4'
Ca Ca 0.2262 0.3064 'International Tables Vol C Tables 4.2.6.8 and 6.1.1.4'
Cu Cu 0.3201 1.2651 'International Tables Vol C Tables 4.2.6.8 and 6.1.1.4'

loop_
_geom_angle_atom_site_label_1
_geom_angle_atom_site_label_2
_geom_angle_atom_site_label_3
_geom_angle
_geom_angle_site_symmetry_1
_geom_angle_site_symmetry_3
O6 Ca1 O6 77.2(2) . 2_665
O6 Ca1 O6 77.2(2) . 3_565
O6 Ca1 O6 77.2(2) 2_665 3_565
O6 Ca1 O3 88.59(13) . .
O6 Ca1 O3 139.03(17) 2_665 .
O6 Ca1 O3 137.08(17) 3_565 .
O6 Ca1 O3 137.08(17) . 2_665
O6 Ca1 O3 88.59(13) 2_665 2_665
O6 Ca1 O3 139.03(17) 3_565 2_665
O3 Ca1 O3 76.1(2) . 2_665
O6 Ca1 O3 139.03(17) . 3_565
O6 Ca1 O3 137.08(17) 2_665 3_565
O6 Ca1 O3 88.59(13) 3_565 3_565
O3 Ca1 O3 76.1(2) . 3_565
O3 Ca1 O3 76.1(2) 2_665 3_565
O6 Ca1 O1H 70.59(17) . 2_665
O6 Ca1 O1H 66.96(17) 2_665 2_665
O6 Ca1 O1H 135.8(2) 3_565 2_665
O3 Ca1 O1H 72.08(17) . 2_665
O3 Ca1 O1H 66.58(17) 2_665 2_665
O3 Ca1 O1H 135.4(2) 3_565 2_665
O6 Ca1 O1H 66.96(17) . .
O6 Ca1 O1H 135.8(2) 2_665 .
O6 Ca1 O1H 70.59(17) 3_565 .
O3 Ca1 O1H 66.57(17) . .
O3 Ca1 O1H 135.4(2) 2_665 .
O3 Ca1 O1H 72.08(18) 3_565 .
O1H Ca1 O1H 119.998(4) 2_665 .
O6 Ca1 O1H 135.8(2) . 3_565
O6 Ca1 O1H 70.59(17) 2_665 3_565
O6 Ca1 O1H 66.96(17) 3_565 3_565
O3 Ca1 O1H 135.4(2) . 3_565
O3 Ca1 O1H 72.08(17) 2_665 3_565
O3 Ca1 O1H 66.58(17) 3_565 3_565
O1H Ca1 O1H 119.999(5) 2_665 3_565
O1H Ca1 O1H 120.000(4) . 3_565
O6 Ca1 Cu2 64.70(12) . 2_665
O6 Ca1 Cu2 34.59(11) 2_665 2_665
O6 Ca1 Cu2 105.13(16) 3_565 2_665
O3 Ca1 Cu2 104.69(12) . 2_665
O3 Ca1 Cu2 80.60(12) 2_665 2_665
O3 Ca1 Cu2 155.77(13) 3_565 2_665
O1H Ca1 Cu2 33.26(14) 2_665 2_665
O1H Ca1 Cu2 131.05(13) . 2_665
O1H Ca1 Cu2 100.07(10) 3_565 2_665
O6 Ca1 Cu2 34.59(11) . .
O6 Ca1 Cu2 105.13(16) 2_665 .
O6 Ca1 Cu2 64.70(11) 3_565 .
O3 Ca1 Cu2 80.59(12) . .
O3 Ca1 Cu2 155.77(13) 2_665 .
O3 Ca1 Cu2 104.69(12) 3_565 .
O1H Ca1 Cu2 100.07(10) 2_665 .
O1H Ca1 Cu2 33.26(14) . .
O1H Ca1 Cu2 131.05(13) 3_565 .
Cu2 Ca1 Cu2 99.27(7) 2_665 .
O6 Ca1 Cu2 105.13(16) . 3_565
O6 Ca1 Cu2 64.70(11) 2_665 3_565
O6 Ca1 Cu2 34.59(11) 3_565 3_565
O3 Ca1 Cu2 155.77(13) . 3_565
O3 Ca1 Cu2 104.69(12) 2_665 3_565
O3 Ca1 Cu2 80.60(12) 3_565 3_565
O1H Ca1 Cu2 131.05(13) 2_665 3_565
O1H Ca1 Cu2 100.07(10) . 3_565
O1H Ca1 Cu2 33.26(14) 3_565 3_565
Cu2 Ca1 Cu2 99.27(7) 2_665 3_565
Cu2 Ca1 Cu2 99.27(7) . 3_565
O1H Cu1 N1 167.8(3) . .
O1H Cu1 O3 90.06(19) . .
N1 Cu1 O3 82.9(3) . .
O1H Cu1 O1 102.2(2) . .
N1 Cu1 O1 83.3(3) . .
O3 Cu1 O1 164.6(2) . .
O1H Cu1 O2 94.3(2) . .
N1 Cu1 O2 96.4(3) . .
O3 Cu1 O2 96.6(2) . .
O1 Cu1 O2 91.7(2) . .
O1H Cu1 Ca1 46.81(11) . .
N1 Cu1 Ca1 128.0(2) . .
O3 Cu1 Ca1 45.26(15) . .
O1 Cu1 Ca1 148.67(17) . .
O2 Cu1 Ca1 86.96(16) . .
N2 Cu2 O1H 168.3(3) . .
N2 Cu2 O6 82.4(3) . .
O1H Cu2 O6 90.8(2) . .
N2 Cu2 O5 84.2(3) . .
O1H Cu2 O5 101.7(2) . .
O6 Cu2 O5 166.0(2) . .
N2 Cu2 O4 97.1(3) . .
O1H Cu2 O4 92.8(2) . .
O6 Cu2 O4 93.9(2) . .
O5 Cu2 O4 91.8(2) . .
N2 Cu2 Ca1 127.3(2) . .
O1H Cu2 Ca1 47.17(11) . .
O6 Cu2 Ca1 44.98(16) . .
O5 Cu2 Ca1 148.43(17) . .
O4 Cu2 Ca1 85.80(15) . .
Cu1 O1H Cu2 119.63(18) . .
Cu1 O1H Ca1 100.3(2) . .
Cu2 O1H Ca1 99.6(2) . .
C3 N1 C2 125.6(7) 4_674 .
C3 N1 Cu1 117.8(6) 4_674 .
C2 N1 Cu1 116.3(5) . .
C4 N2 C6 127.0(8) . .
C4 N2 Cu2 115.3(6) . .
C6 N2 Cu2 117.6(6) . .
C4 O1 Cu1 108.5(5) 4_674 .
C1 O2 Cu1 120.3(6) . .
C1 O3 Cu1 113.8(5) 2_665 .
C1 O3 Ca1 145.8(5) 2_665 .
Cu1 O3 Ca1 99.8(2) . .
C5 O4 Cu2 119.9(5) 3_565 .
C3 O5 Cu2 109.8(5) . .
C5 O6 Cu2 115.8(5) . .
C5 O6 Ca1 142.9(5) . .
Cu2 O6 Ca1 100.4(2) . .
O2 C1 O3 122.5(8) . 3_565
O2 C1 C2 118.5(8) . 3_565
O3 C1 C2 119.0(7) 3_565 3_565
N1 C2 C1 107.8(6) . 2_665
N1 C2 C1H 111.4(8) . .
C1 C2 C1H 108.0(8) 2_665 .
O5 C3 N1 130.2(8) . 4_675
O5 C3 C4 118.7(5) . .
N1 C3 C4 111.0(6) 4_675 .
O1 C4 N2 128.8(8) 4_675 .
O1 C4 C3 119.3(6) 4_675 .
N2 C4 C3 111.9(6) . .
O4 C5 O6 126.0(7) 2_665 .
O4 C5 C6 116.5(7) 2_665 .
O6 C5 C6 117.5(7) . .
N2 C6 C2H 111.4(9) . .
N2 C6 C5 106.3(7) . .
C2H C6 C5 108.6(9) . .
O2H C1H C2 116.7(12) . .
O3H C2H C6 113.6(11) . .
O1C C1C C4C 135.5(16) . .
O1C C1C C2C 114.7(18) . .
C4C C1C C2C 109.8(14) . .
O3C C2C C5C 133(2) . .
O3C C2C C1C 101.0(16) . .
C5C C2C C1C 123.8(15) . .
O3' C3C O3C 131(2) . .
O3' C3C C4C 120(2) . .
O3C C3C C4C 108.3(11) . .
O4C C4C C1C 127.5(17) . .
O4C C4C C3C 126.8(19) . .
C1C C4C C3C 105.7(10) . .
O5C C5C C6C 107.0(14) . .
O5C C5C C2C 113.0(16) . .
C6C C5C C2C 112(2) . .
O2C C6C C5C 110.1(15) . .
C3C O3C C2C 115.3(16) . .

loop_
_geom_bond_atom_site_label_1
_geom_bond_atom_site_label_2
_geom_bond_distance
_geom_bond_site_symmetry_2
Ca1 O6 2.491(6) .
Ca1 O6 2.491(6) 2_665
Ca1 O6 2.491(6) 3_565
Ca1 O3 2.507(6) .
Ca1 O3 2.507(6) 2_665
Ca1 O3 2.507(6) 3_565
Ca1 O1H 2.577(3) 2_665
Ca1 O1H 2.577(3) .
Ca1 O1H 2.577(3) 3_565
Ca1 Cu2 3.4650(18) 2_665
Ca1 Cu2 3.4650(18) .
Ca1 Cu2 3.4650(18) 3_565
Cu1 O1H 1.921(6) .
Cu1 N1 1.921(7) .
Cu1 O3 2.022(5) .
Cu1 O1 2.038(5) .
Cu1 O2 2.309(7) .
Cu2 N2 1.926(7) .
Cu2 O1H 1.927(6) .
Cu2 O6 2.000(5) .
Cu2 O5 2.032(5) .
Cu2 O4 2.327(7) .
N1 C3 1.268(10) 4_674
N1 C2 1.470(10) .
N2 C4 1.321(10) .
N2 C6 1.467(12) .
O1 C4 1.284(10) 4_674
O2 C1 1.274(10) .
O3 C1 1.290(11) 2_665
O4 C5 1.228(10) 3_565
O5 C3 1.274(10) .
O6 C5 1.286(10) .
C1 O3 1.290(11) 3_565
C1 C2 1.521(12) 3_565
C2 C1 1.521(12) 2_665
C2 C1H 1.591(15) .
C3 N1 1.268(10) 4_675
C3 C4 1.547(8) .
C4 O1 1.284(10) 4_675
C5 O4 1.228(10) 2_665
C5 C6 1.567(11) .
C6 C2H 1.565(19) .
C1H O2H 1.410(12) .
C2H O3H 1.449(13) .
O5W O5WA 1.12(4) .
C1C O1C 1.352(14) .
C1C C4C 1.423(13) .
C1C C2C 1.542(14) .
C2C O3C 1.424(14) .
C2C C5C 1.524(15) .
C3C O3' 1.251(14) .
C3C O3C 1.351(13) .
C3C C4C 1.480(13) .
C4C O4C 1.328(13) .
C5C O5C 1.411(15) .
C5C C6C 1.501(15) .
C6C O2C 1.417(14) .
